data_2211307
loop_
_publ_author_name
'Jernigan, Finith E.'
'Jov\'e, Fernando A.'
'Papish, Elizabeth T.'
'Yap, Glenn P. A.'

_publ_section_title
;
 Bis[tris(3-isopropylpyrazolyl)methanesulfonato]manganese(II)
 dichloromethane disolvate
;
_journal_coeditor_code BV2037
_journal_issue 12
_journal_name_full 'Acta Crystallographica Section E'
_journal_page_first m3172
_journal_page_last m3173
_journal_paper_doi 10.1107/S1600536806044606
_journal_volume 62
_journal_year 2006
_chemical_formula_iupac '[Mn (C19 H27 N6 O3 S1)2], 2C H2 Cl2'
_chemical_formula_moiety 'C38 H54 Mn N12 O6 S2, 2C H2 Cl2'
_chemical_formula_sum 'C40 H58 Cl4 Mn N12 O6 S2'
_chemical_formula_weight 1063.84
_chemical_name_systematic
;
Bis[tris(3-isopropylpyrazolyl)methanesulfonato]manganese(II)
dichloromethane disolvate
;
_space_group_IT_number 14
_symmetry_cell_setting monoclinic
_symmetry_space_group_name_Hall '-P 2ybc'
_symmetry_space_group_name_H-M 'P 1 21/c 1'
_atom_sites_solution_hydrogens geom
_atom_sites_solution_primary direct
_atom_sites_solution_secondary difmap
_audit_creation_method SHELXL-97
_cell_angle_alpha 90.00
_cell_angle_beta 108.626(7)
_cell_angle_gamma 90.00
_cell_formula_units_Z 2
_cell_length_a 10.437(6)
_cell_length_b 21.860(8)
_cell_length_c 11.341(6)
_cell_measurement_reflns_used 994
_cell_measurement_temperature 120(2)
_cell_measurement_theta_max 24.31
_cell_measurement_theta_min 2.66
_cell_volume 2452(2)
_computing_cell_refinement 'SAINT (Bruker, 2002)'
_computing_data_collection 'SMART (Bruker, 2002)'
_computing_data_reduction SAINT
_computing_molecular_graphics 'SHELXTL, Sheldrick (2001)'
_computing_publication_material SHELXTL
_computing_structure_refinement 'SHELXL97 (Sheldrick, 1997)'
_computing_structure_solution 'SHELXS97 (Sheldrick, 1997)'
_diffrn_ambient_temperature 120(2)
_diffrn_detector_area_resol_mean 835.6
_diffrn_measured_fraction_theta_full 0.993
_diffrn_measured_fraction_theta_max 0.993
_diffrn_measurement_device_type 'Bruker APEX'
_diffrn_measurement_method \w
_diffrn_radiation_monochromator graphite
_diffrn_radiation_source 'fine-focus sealed tube'
_diffrn_radiation_type MoK\a
_diffrn_radiation_wavelength 0.71073
_diffrn_reflns_av_R_equivalents 0.0919
_diffrn_reflns_av_sigmaI/netI 0.1088
_diffrn_reflns_limit_h_max 12
_diffrn_reflns_limit_h_min -11
_diffrn_reflns_limit_k_max 25
_diffrn_reflns_limit_k_min -25
_diffrn_reflns_limit_l_max 13
_diffrn_reflns_limit_l_min -13
_diffrn_reflns_number 11367
_diffrn_reflns_theta_full 25.00
_diffrn_reflns_theta_max 25.00
_diffrn_reflns_theta_min 1.86
_diffrn_standards_decay_% 1
_diffrn_standards_interval_count 0
_diffrn_standards_interval_time 0
_diffrn_standards_number 0
_exptl_absorpt_coefficient_mu 0.630
_exptl_absorpt_correction_T_max 0.9692
_exptl_absorpt_correction_T_min 0.8844
_exptl_absorpt_correction_type multi-scan
_exptl_absorpt_process_details '(SADABS; Sheldrick, 2003)'
_exptl_crystal_colour colourless
_exptl_crystal_density_diffrn 1.441
_exptl_crystal_density_method 'not measured'
_exptl_crystal_description block
_exptl_crystal_F_000 1110
_exptl_crystal_size_max 0.20
_exptl_crystal_size_mid 0.10
_exptl_crystal_size_min 0.05
_refine_diff_density_max 1.644
_refine_diff_density_min -1.106
_refine_ls_extinction_method none
_refine_ls_goodness_of_fit_ref 1.050
_refine_ls_hydrogen_treatment constr
_refine_ls_matrix_type full
_refine_ls_number_parameters 301
_refine_ls_number_reflns 4285
_refine_ls_number_restraints 0
_refine_ls_restrained_S_all 1.050
_refine_ls_R_factor_all 0.0940
_refine_ls_R_factor_gt 0.0763
_refine_ls_shift/su_max 0.002
_refine_ls_shift/su_mean 0.000
_refine_ls_structure_factor_coef Fsqd
_refine_ls_weighting_details 'calc w=1/[\s^2^(Fo^2^)+(0.1003P)^2^+2.0495P] where P=(Fo^2^+2Fc^2^)/3'
_refine_ls_weighting_scheme calc
_refine_ls_wR_factor_gt 0.1916
_refine_ls_wR_factor_ref 0.2092
_reflns_number_gt 3243
_reflns_number_total 4285
_reflns_threshold_expression I>2\s(I)
_cod_data_source_file bv2037.cif
_cod_data_source_block I
_cod_original_sg_symbol_H-M 'P 21/c'
_cod_database_code 2211307
_cod_database_fobs_code 2211307

loop_
_symmetry_equiv_pos_as_xyz
'x, y, z'
'-x, y+1/2, -z+1/2'
'-x, -y, -z'
'x, -y-1/2, z-1/2'

loop_
_atom_site_type_symbol
_atom_site_label
_atom_site_fract_x
_atom_site_fract_y
_atom_site_fract_z
_atom_site_U_iso_or_equiv
_atom_site_adp_type
_atom_site_calc_flag
_atom_site_refinement_flags
_atom_site_occupancy
Mn Mn 0.0000 0.0000 0.0000 0.0141(3) Uani d S 1
S S1 -0.08215(12) -0.00068(5) 0.25618(9) 0.0168(3) Uani d . 1
O O1 -0.0261(3) 0.02936(13) 0.1691(3) 0.0184(7) Uani d . 1
O O2 0.0191(3) -0.01686(15) 0.3710(3) 0.0220(8) Uani d . 1
O O3 -0.2020(3) 0.02863(15) 0.2642(3) 0.0238(8) Uani d . 1
N N1 -0.2124(4) -0.03593(15) -0.0369(3) 0.0142(8) Uani d . 1
N N2 -0.2463(4) -0.06339(16) 0.0575(3) 0.0140(8) Uani d . 1
N N3 0.0378(3) -0.09350(16) 0.0876(3) 0.0145(8) Uani d . 1
N N4 -0.0332(4) -0.11151(16) 0.1651(3) 0.0143(8) Uani d . 1
N N5 -0.2617(4) -0.16620(17) 0.2121(3) 0.0212(9) Uani d . 1
N N6 -0.2076(4) -0.10980(16) 0.2547(3) 0.0161(8) Uani d . 1
C C1 -0.1458(4) -0.07549(19) 0.1790(4) 0.0148(9) Uani d . 1
C C2 -0.3280(4) -0.02938(19) -0.1301(4) 0.0150(9) Uani d . 1
C C3 -0.4367(5) -0.0514(2) -0.0953(4) 0.0193(10) Uani d . 1
H H3A -0.5293 -0.0523 -0.1447 0.023 Uiso calc R 1
C C4 -0.3818(4) -0.0712(2) 0.0245(4) 0.0188(10) Uani d . 1
H H4A -0.4300 -0.0875 0.0755 0.023 Uiso calc R 1
C C5 -0.3289(5) -0.0036(2) -0.2544(4) 0.0214(11) Uani d . 1
H H5A -0.2561 0.0280 -0.2393 0.026 Uiso calc R 1
C C6 -0.3004(5) -0.0540(2) -0.3356(4) 0.0279(12) Uani d . 1
H H6A -0.2117 -0.0721 -0.2934 0.042 Uiso calc R 1
H H6B -0.3010 -0.0366 -0.4154 0.042 Uiso calc R 1
H H6C -0.3703 -0.0856 -0.3501 0.042 Uiso calc R 1
C C7 -0.4650(5) 0.0268(2) -0.3206(4) 0.0299(12) Uani d . 1
H H7A -0.4834 0.0581 -0.2663 0.045 Uiso calc R 1
H H7B -0.5367 -0.0041 -0.3399 0.045 Uiso calc R 1
H H7C -0.4619 0.0458 -0.3979 0.045 Uiso calc R 1
C C8 0.1312(4) -0.13703(19) 0.0981(4) 0.0160(10) Uani d . 1
C C9 0.1240(5) -0.1812(2) 0.1858(4) 0.0205(10) Uani d . 1
H H9A 0.1802 -0.2161 0.2117 0.025 Uiso calc R 1
C C10 0.0193(5) -0.1636(2) 0.2259(4) 0.0179(10) Uani d . 1
H H10A -0.0111 -0.1842 0.2858 0.022 Uiso calc R 1
C C11 0.2227(5) -0.1366(2) 0.0192(4) 0.0206(10) Uani d . 1
H H11A 0.2422 -0.0931 0.0032 0.025 Uiso calc R 1
C C12 0.1527(5) -0.1677(2) -0.1055(4) 0.0264(11) Uani d . 1
H H12A 0.0674 -0.1467 -0.1476 0.040 Uiso calc R 1
H H12B 0.1343 -0.2106 -0.0911 0.040 Uiso calc R 1
H H12C 0.2115 -0.1659 -0.1577 0.040 Uiso calc R 1
C C13 0.3557(5) -0.1684(2) 0.0858(5) 0.0283(12) Uani d . 1
H H13A 0.4001 -0.1478 0.1650 0.042 Uiso calc R 1
H H13B 0.4146 -0.1669 0.0337 0.042 Uiso calc R 1
H H13C 0.3382 -0.2112 0.1016 0.042 Uiso calc R 1
C C14 -0.2936(5) -0.1904(2) 0.3065(4) 0.0177(10) Uani d . 1
C C15 -0.2621(5) -0.1496(2) 0.4085(4) 0.0259(11) Uani d . 1
H H15A -0.2781 -0.1560 0.4855 0.031 Uiso calc R 1
C C16 -0.2045(5) -0.0996(2) 0.3751(4) 0.0207(10) Uani d . 1
H H16A -0.1692 -0.0647 0.4248 0.025 Uiso calc R 1
C C17 -0.3467(5) -0.2546(2) 0.2996(4) 0.0228(11) Uani d . 1
H H17A -0.3918 -0.2650 0.2101 0.027 Uiso calc R 1
C C18 -0.2275(6) -0.2978(3) 0.3514(6) 0.0473(16) Uani d . 1
H H18A -0.1649 -0.2934 0.3034 0.071 Uiso calc R 1
H H18B -0.2603 -0.3400 0.3454 0.071 Uiso calc R 1
H H18C -0.1806 -0.2877 0.4388 0.071 Uiso calc R 1
C C19 -0.4487(6) -0.2628(3) 0.3676(5) 0.0344(13) Uani d . 1
H H19A -0.5242 -0.2344 0.3335 0.052 Uiso calc R 1
H H19B -0.4055 -0.2543 0.4563 0.052 Uiso calc R 1
H H19C -0.4826 -0.3049 0.3569 0.052 Uiso calc R 1
C C20 0.7734(6) 0.3825(2) -0.0264(5) 0.0355(13) Uani d . 1
H H20A 0.7489 0.4138 -0.0929 0.043 Uiso calc R 1
H H20B 0.8160 0.4036 0.0538 0.043 Uiso calc R 1
Cl Cl1 0.89005(15) 0.33138(7) -0.05427(12) 0.0411(4) Uani d . 1
Cl Cl2 0.62625(18) 0.34507(8) -0.0215(2) 0.0694(6) Uani d . 1

loop_
_atom_site_aniso_label
_atom_site_aniso_U_11
_atom_site_aniso_U_22
_atom_site_aniso_U_33
_atom_site_aniso_U_12
_atom_site_aniso_U_13
_atom_site_aniso_U_23
Mn 0.0198(6) 0.0126(5) 0.0105(5) -0.0005(4) 0.0055(4) 0.0010(3)
S1 0.0244(7) 0.0145(6) 0.0130(5) -0.0010(5) 0.0078(5) -0.0012(4)
O1 0.0266(18) 0.0141(16) 0.0152(14) -0.0042(13) 0.0076(13) -0.0030(13)
O2 0.0310(19) 0.0217(17) 0.0127(15) -0.0050(15) 0.0061(14) -0.0015(12)
O3 0.0312(19) 0.0186(18) 0.0249(17) 0.0020(15) 0.0138(15) -0.0040(13)
N1 0.020(2) 0.0111(19) 0.0122(17) -0.0017(15) 0.0070(15) 0.0008(14)
N2 0.018(2) 0.0138(19) 0.0122(16) -0.0009(15) 0.0072(15) 0.0007(14)
N3 0.0151(19) 0.018(2) 0.0116(16) 0.0010(15) 0.0058(14) -0.0003(14)
N4 0.023(2) 0.0127(19) 0.0099(16) -0.0014(16) 0.0085(15) 0.0000(14)
N5 0.030(2) 0.018(2) 0.0181(18) -0.0028(17) 0.0120(17) -0.0019(16)
N6 0.023(2) 0.0138(19) 0.0132(17) -0.0020(16) 0.0081(16) -0.0002(14)
C1 0.019(2) 0.015(2) 0.0125(19) 0.0026(18) 0.0088(17) -0.0006(17)
C2 0.018(2) 0.009(2) 0.016(2) -0.0002(18) 0.0029(18) -0.0015(17)
C3 0.020(2) 0.017(2) 0.017(2) 0.0021(19) 0.0010(18) 0.0030(18)
C4 0.020(2) 0.017(2) 0.022(2) -0.0027(19) 0.0097(19) -0.0019(18)
C5 0.027(3) 0.022(3) 0.012(2) 0.001(2) 0.0012(19) 0.0029(17)
C6 0.034(3) 0.033(3) 0.017(2) -0.003(2) 0.009(2) -0.001(2)
C7 0.031(3) 0.031(3) 0.023(2) 0.002(2) 0.003(2) 0.004(2)
C8 0.019(2) 0.012(2) 0.015(2) 0.0008(18) 0.0026(18) -0.0011(17)
C9 0.029(3) 0.018(2) 0.016(2) 0.007(2) 0.011(2) 0.0057(18)
C10 0.026(3) 0.014(2) 0.013(2) 0.0025(19) 0.0061(19) 0.0044(17)
C11 0.025(3) 0.012(2) 0.028(2) -0.0011(19) 0.013(2) 0.0005(19)
C12 0.038(3) 0.024(3) 0.023(2) 0.000(2) 0.017(2) -0.001(2)
C13 0.029(3) 0.029(3) 0.031(3) 0.000(2) 0.016(2) 0.001(2)
C14 0.022(2) 0.015(2) 0.021(2) 0.0059(19) 0.0125(19) 0.0060(18)
C15 0.042(3) 0.023(3) 0.019(2) 0.000(2) 0.018(2) 0.002(2)
C16 0.029(3) 0.019(2) 0.018(2) 0.003(2) 0.014(2) -0.0018(18)
C17 0.031(3) 0.017(2) 0.022(2) -0.006(2) 0.010(2) 0.0035(19)
C18 0.055(4) 0.022(3) 0.068(4) 0.003(3) 0.024(3) 0.008(3)
C19 0.045(3) 0.029(3) 0.036(3) -0.009(2) 0.021(3) 0.007(2)
C20 0.047(3) 0.028(3) 0.030(3) -0.005(3) 0.010(3) 0.006(2)
Cl1 0.0509(9) 0.0486(9) 0.0255(7) 0.0045(7) 0.0145(6) 0.0007(6)
Cl2 0.0451(10) 0.0409(10) 0.1214(17) -0.0059(8) 0.0252(10) -0.0126(10)

loop_
_atom_type_symbol
_atom_type_description
_atom_type_scat_dispersion_real
_atom_type_scat_dispersion_imag
_atom_type_scat_source
C C 0.0033 0.0016 'International Tables Vol C Tables 4.2.6.8 and 6.1.1.4'
H H 0.0000 0.0000 'International Tables Vol C Tables 4.2.6.8 and 6.1.1.4'
N N 0.0061 0.0033 'International Tables Vol C Tables 4.2.6.8 and 6.1.1.4'
O O 0.0106 0.0060 'International Tables Vol C Tables 4.2.6.8 and 6.1.1.4'
S S 0.1246 0.1234 'International Tables Vol C Tables 4.2.6.8 and 6.1.1.4'
Mn Mn 0.3368 0.7283 'International Tables Vol C Tables 4.2.6.8 and 6.1.1.4'
Cl Cl 0.1484 0.1585 'International Tables Vol C Tables 4.2.6.8 and 6.1.1.4'

loop_
_geom_angle_atom_site_label_1
_geom_angle_atom_site_label_2
_geom_angle_atom_site_label_3
_geom_angle_site_symmetry_1
_geom_angle_site_symmetry_3
_geom_angle
O1 Mn O1 . 3 180.00(16)
O1 Mn N3 . . 86.02(12)
O1 Mn N3 3 . 93.98(12)
O1 Mn N3 . 3 93.98(12)
O1 Mn N3 3 3 86.02(12)
N3 Mn N3 . 3 180.0(3)
O1 Mn N1 . . 82.60(12)
O1 Mn N1 3 . 97.40(12)
N3 Mn N1 . . 77.86(12)
N3 Mn N1 3 . 102.14(12)
O1 Mn N1 . 3 97.40(12)
O1 Mn N1 3 3 82.60(12)
N3 Mn N1 . 3 102.14(12)
N3 Mn N1 3 3 77.86(12)
N1 Mn N1 . 3 180.00(18)
O3 S1 O2 . . 117.24(19)
O3 S1 O1 . . 112.91(19)
O2 S1 O1 . . 112.8(2)
O3 S1 C1 . . 103.5(2)
O2 S1 C1 . . 104.90(19)
O1 S1 C1 . . 103.68(18)
S1 O1 Mn . . 132.26(18)
C2 N1 N2 . . 105.8(3)
C2 N1 Mn . . 134.0(3)
N2 N1 Mn . . 119.4(2)
C4 N2 N1 . . 110.4(3)
C4 N2 C1 . . 127.5(4)
N1 N2 C1 . . 121.9(3)
C8 N3 N4 . . 105.4(3)
C8 N3 Mn . . 134.7(3)
N4 N3 Mn . . 119.2(3)
C10 N4 N3 . . 110.7(4)
C10 N4 C1 . . 127.3(4)
N3 N4 C1 . . 122.0(3)
C14 N5 N6 . . 104.7(3)
C16 N6 N5 . . 111.8(4)
C16 N6 C1 . . 129.5(4)
N5 N6 C1 . . 118.0(3)
N6 C1 N4 . . 108.2(3)
N6 C1 N2 . . 109.4(3)
N4 C1 N2 . . 110.7(3)
N6 C1 S1 . . 109.6(3)
N4 C1 S1 . . 110.1(3)
N2 C1 S1 . . 108.8(3)
N1 C2 C3 . . 110.4(4)
N1 C2 C5 . . 120.8(4)
C3 C2 C5 . . 128.7(4)
C4 C3 C2 . . 105.6(4)
C4 C3 H3A . . 127.2
C2 C3 H3A . . 127.2
N2 C4 C3 . . 107.7(4)
N2 C4 H4A . . 126.1
C3 C4 H4A . . 126.1
C2 C5 C6 . . 110.4(4)
C2 C5 C7 . . 110.3(4)
C6 C5 C7 . . 110.3(4)
C2 C5 H5A . . 108.6
C6 C5 H5A . . 108.6
C7 C5 H5A . . 108.6
C5 C6 H6A . . 109.5
C5 C6 H6B . . 109.5
H6A C6 H6B . . 109.5
C5 C6 H6C . . 109.5
H6A C6 H6C . . 109.5
H6B C6 H6C . . 109.5
C5 C7 H7A . . 109.5
C5 C7 H7B . . 109.5
H7A C7 H7B . . 109.5
C5 C7 H7C . . 109.5
H7A C7 H7C . . 109.5
H7B C7 H7C . . 109.5
N3 C8 C9 . . 110.4(4)
N3 C8 C11 . . 121.7(4)
C9 C8 C11 . . 127.8(4)
C10 C9 C8 . . 105.7(4)
C10 C9 H9A . . 127.1
C8 C9 H9A . . 127.1
N4 C10 C9 . . 107.7(4)
N4 C10 H10A . . 126.1
C9 C10 H10A . . 126.1
C8 C11 C13 . . 110.8(4)
C8 C11 C12 . . 109.9(4)
C13 C11 C12 . . 110.3(4)
C8 C11 H11A . . 108.6
C13 C11 H11A . . 108.6
C12 C11 H11A . . 108.6
C11 C12 H12A . . 109.5
C11 C12 H12B . . 109.5
H12A C12 H12B . . 109.5
C11 C12 H12C . . 109.5
H12A C12 H12C . . 109.5
H12B C12 H12C . . 109.5
C11 C13 H13A . . 109.5
C11 C13 H13B . . 109.5
H13A C13 H13B . . 109.5
C11 C13 H13C . . 109.5
H13A C13 H13C . . 109.5
H13B C13 H13C . . 109.5
N5 C14 C15 . . 110.9(4)
N5 C14 C17 . . 120.9(4)
C15 C14 C17 . . 128.1(4)
C16 C15 C14 . . 106.7(4)
C16 C15 H15A . . 126.7
C14 C15 H15A . . 126.7
C15 C16 N6 . . 105.9(4)
C15 C16 H16A . . 127.0
N6 C16 H16A . . 127.0
C14 C17 C19 . . 113.1(4)
C14 C17 C18 . . 108.5(4)
C19 C17 C18 . . 110.6(4)
C14 C17 H17A . . 108.2
C19 C17 H17A . . 108.2
C18 C17 H17A . . 108.2
C17 C18 H18A . . 109.5
C17 C18 H18B . . 109.5
H18A C18 H18B . . 109.5
C17 C18 H18C . . 109.5
H18A C18 H18C . . 109.5
H18B C18 H18C . . 109.5
C17 C19 H19A . . 109.5
C17 C19 H19B . . 109.5
H19A C19 H19B . . 109.5
C17 C19 H19C . . 109.5
H19A C19 H19C . . 109.5
H19B C19 H19C . . 109.5
Cl1 C20 Cl2 . . 112.0(3)
Cl1 C20 H20A . . 109.2
Cl2 C20 H20A . . 109.2
Cl1 C20 H20B . . 109.2
Cl2 C20 H20B . . 109.2
H20A C20 H20B . . 107.9

loop_
_geom_bond_atom_site_label_1
_geom_bond_atom_site_label_2
_geom_bond_site_symmetry_2
_geom_bond_distance
Mn O1 . 2.121(3)
Mn O1 3 2.121(3)
Mn N3 . 2.252(4)
Mn N3 3 2.252(4)
Mn N1 . 2.261(4)
Mn N1 3 2.261(4)
S1 O3 . 1.434(3)
S1 O2 . 1.434(3)
S1 O1 . 1.455(3)
S1 C1 . 1.873(4)
N1 C2 . 1.334(5)
N1 N2 . 1.369(5)
N2 C4 . 1.353(6)
N2 C1 . 1.466(5)
N3 C8 . 1.340(5)
N3 N4 . 1.376(5)
N4 C10 . 1.353(5)
N4 C1 . 1.464(5)
N5 C14 . 1.328(6)
N5 N6 . 1.378(5)
N6 C16 . 1.373(5)
N6 C1 . 1.439(5)
C2 C3 . 1.399(6)
C2 C5 . 1.515(6)
C3 C4 . 1.366(6)
C3 H3A . 0.9500
C4 H4A . 0.9500
C5 C6 . 1.524(7)
C5 C7 . 1.530(7)
C5 H5A . 1.0000
C6 H6A . 0.9800
C6 H6B . 0.9800
C6 H6C . 0.9800
C7 H7A . 0.9800
C7 H7B . 0.9800
C7 H7C . 0.9800
C8 C9 . 1.405(6)
C8 C11 . 1.503(6)
C9 C10 . 1.367(6)
C9 H9A . 0.9500
C10 H10A . 0.9500
C11 C13 . 1.521(6)
C11 C12 . 1.529(6)
C11 H11A . 1.0000
C12 H12A . 0.9800
C12 H12B . 0.9800
C12 H12C . 0.9800
C13 H13A . 0.9800
C13 H13B . 0.9800
C13 H13C . 0.9800
C14 C15 . 1.413(6)
C14 C17 . 1.503(6)
C15 C16 . 1.359(7)
C15 H15A . 0.9500
C16 H16A . 0.9500
C17 C19 . 1.510(7)
C17 C18 . 1.522(7)
C17 H17A . 1.0000
C18 H18A . 0.9800
C18 H18B . 0.9800
C18 H18C . 0.9800
C19 H19A . 0.9800
C19 H19B . 0.9800
C19 H19C . 0.9800
C20 Cl1 . 1.753(6)
C20 Cl2 . 1.756(6)
C20 H20A . 0.9900
C20 H20B . 0.9900

loop_
_geom_torsion_atom_site_label_1
_geom_torsion_atom_site_label_2
_geom_torsion_atom_site_label_3
_geom_torsion_atom_site_label_4
_geom_torsion_site_symmetry_1
_geom_torsion
O3 S1 O1 Mn . -115.8(3)
O2 S1 O1 Mn . 108.4(3)
C1 S1 O1 Mn . -4.5(3)
N3 Mn O1 S1 . -34.2(3)
N3 Mn O1 S1 3 145.8(3)
N1 Mn O1 S1 . 44.1(3)
N1 Mn O1 S1 3 -135.9(3)
O1 Mn N1 C2 . 126.9(4)
O1 Mn N1 C2 3 -53.1(4)
N3 Mn N1 C2 . -145.6(4)
N3 Mn N1 C2 3 34.4(4)
O1 Mn N1 N2 . -41.1(3)
O1 Mn N1 N2 3 138.9(3)
N3 Mn N1 N2 . 46.4(3)
N3 Mn N1 N2 3 -133.6(3)
C2 N1 N2 C4 . -2.6(5)
Mn N1 N2 C4 . 168.5(3)
C2 N1 N2 C1 . -176.9(4)
Mn N1 N2 C1 . -5.9(5)
O1 Mn N3 C8 . -133.0(4)
O1 Mn N3 C8 3 47.0(4)
N1 Mn N3 C8 . 143.7(4)
N1 Mn N3 C8 3 -36.3(4)
O1 Mn N3 N4 . 35.6(3)
O1 Mn N3 N4 3 -144.4(3)
N1 Mn N3 N4 . -47.6(3)
N1 Mn N3 N4 3 132.4(3)
C8 N3 N4 C10 . 2.7(4)
Mn N3 N4 C10 . -169.0(3)
C8 N3 N4 C1 . -179.7(3)
Mn N3 N4 C1 . 8.6(5)
C14 N5 N6 C16 . 0.8(5)
C14 N5 N6 C1 . 171.6(4)
C16 N6 C1 N4 . 108.4(5)
N5 N6 C1 N4 . -60.5(4)
C16 N6 C1 N2 . -130.9(4)
N5 N6 C1 N2 . 60.2(5)
C16 N6 C1 S1 . -11.7(6)
N5 N6 C1 S1 . 179.4(3)
C10 N4 C1 N6 . -9.2(5)
N3 N4 C1 N6 . 173.6(3)
C10 N4 C1 N2 . -129.1(4)
N3 N4 C1 N2 . 53.7(5)
C10 N4 C1 S1 . 110.6(4)
N3 N4 C1 S1 . -66.6(4)
C4 N2 C1 N6 . 12.2(6)
N1 N2 C1 N6 . -174.4(3)
C4 N2 C1 N4 . 131.4(4)
N1 N2 C1 N4 . -55.3(5)
C4 N2 C1 S1 . -107.5(4)
N1 N2 C1 S1 . 65.8(4)
O3 S1 C1 N6 . -60.6(3)
O2 S1 C1 N6 . 62.9(3)
O1 S1 C1 N6 . -178.6(3)
O3 S1 C1 N4 . -179.5(3)
O2 S1 C1 N4 . -56.1(3)
O1 S1 C1 N4 . 62.4(3)
O3 S1 C1 N2 . 59.0(3)
O2 S1 C1 N2 . -177.5(3)
O1 S1 C1 N2 . -59.0(3)
N2 N1 C2 C3 . 1.2(5)
Mn N1 C2 C3 . -168.0(3)
N2 N1 C2 C5 . -176.4(4)
Mn N1 C2 C5 . 14.4(6)
N1 C2 C3 C4 . 0.6(5)
C5 C2 C3 C4 . 178.0(4)
N1 N2 C4 C3 . 3.0(5)
C1 N2 C4 C3 . 177.0(4)
C2 C3 C4 N2 . -2.2(5)
N1 C2 C5 C6 . 84.4(5)
C3 C2 C5 C6 . -92.8(6)
N1 C2 C5 C7 . -153.5(4)
C3 C2 C5 C7 . 29.3(6)
N4 N3 C8 C9 . -2.6(5)
Mn N3 C8 C9 . 167.1(3)
N4 N3 C8 C11 . 174.9(4)
Mn N3 C8 C11 . -15.3(6)
N3 C8 C9 C10 . 1.6(5)
C11 C8 C9 C10 . -175.7(4)
N3 N4 C10 C9 . -1.7(5)
C1 N4 C10 C9 . -179.1(4)
C8 C9 C10 N4 . 0.1(5)
N3 C8 C11 C13 . 152.5(4)
C9 C8 C11 C13 . -30.4(6)
N3 C8 C11 C12 . -85.4(5)
C9 C8 C11 C12 . 91.7(5)
N6 N5 C14 C15 . 0.8(5)
N6 N5 C14 C17 . -175.4(4)
N5 C14 C15 C16 . -2.1(6)
C17 C14 C15 C16 . 173.8(5)
C14 C15 C16 N6 . 2.5(5)
N5 N6 C16 C15 . -2.1(5)
C1 N6 C16 C15 . -171.6(4)
N5 C14 C17 C19 . -146.2(4)
C15 C14 C17 C19 . 38.4(7)
N5 C14 C17 C18 . 90.7(5)
C15 C14 C17 C18 . -84.8(6)
